data_4026293
loop_
_publ_author_name
'Takenori Mitamura'
'Kimiyo Iwata'
'Akiya Ogawa'

_publ_section_title
;
 Photoinduced Intramolecular Cyclization of o-Ethenylaryl Isocyanides with
 Organic Disulfides Mediated by Diphenyl Ditelluride
;
_journal_name_full 'Journal of Organic Chemistry'
_journal_page_first 3880
_journal_page_last 3887
_journal_paper_doi 10.1021/jo200299d
_journal_volume 76
_journal_year 2011
_chemical_formula_moiety 'C16 H11 N3 S'
_chemical_formula_sum 'C16 H11 N3 S'
_chemical_formula_weight 277.34
_space_group_IT_number 14
_symmetry_cell_setting monoclinic
_symmetry_Int_Tables_number 14
_symmetry_space_group_name_Hall '-P 2ybc'
_symmetry_space_group_name_H-M 'P 1 21/c 1'
_atom_sites_solution_hydrogens geom
_atom_sites_solution_primary direct
_atom_sites_solution_secondary difmap
_cell_angle_alpha 90.0000
_cell_angle_beta 96.8176
_cell_angle_gamma 90.0000
_cell_formula_units_Z 8
_cell_length_a 14.9487(4)
_cell_length_b 16.4549(4)
_cell_length_c 11.0230(2)
_cell_measurement_reflns_used 18793
_cell_measurement_temperature 123
_cell_measurement_theta_max 27.44
_cell_measurement_theta_min 3.01
_cell_volume 2692.26(11)
_computing_cell_refinement 'RAPID AUTO'
_computing_data_collection 'RAPID AUTO (Rigaku, ????)'
_computing_data_reduction 'RAPID AUTO'
_computing_molecular_graphics 'CrystalStructure 4.0'
_computing_publication_material 'CrystalStructure 4.0 (Rigaku, 2010)'
_computing_structure_refinement 'SHELXL97 (Sheldrick, 2008)'
_computing_structure_solution 'SIR92 (Altomare, et al., 1994)'
_diffrn_ambient_temperature 123
_diffrn_detector_area_resol_mean 10.000
_diffrn_measured_fraction_theta_full 0.998
_diffrn_measured_fraction_theta_max 0.998
_diffrn_measurement_device_type 'Rigaku R-AXIS RAPID'
_diffrn_measurement_method \w
_diffrn_radiation_type 'Mo K\a'
_diffrn_radiation_wavelength 0.71075
_diffrn_reflns_av_R_equivalents 0.0269
_diffrn_reflns_limit_h_max 19
_diffrn_reflns_limit_h_min -19
_diffrn_reflns_limit_k_max 21
_diffrn_reflns_limit_k_min -21
_diffrn_reflns_limit_l_max 13
_diffrn_reflns_limit_l_min -14
_diffrn_reflns_number 26359
_diffrn_reflns_theta_full 27.44
_diffrn_reflns_theta_max 27.44
_diffrn_standards_number 0
_exptl_absorpt_coefficient_mu 0.232
_exptl_absorpt_correction_T_max 0.973
_exptl_absorpt_correction_T_min 0.891
_exptl_absorpt_correction_type multi-scan
_exptl_absorpt_process_details 'ABSCOR (Rigaku, 1995)'
_exptl_crystal_colour colorless
_exptl_crystal_density_diffrn 1.368
_exptl_crystal_description block
_exptl_crystal_F_000 1152.00
_exptl_crystal_size_max 0.320
_exptl_crystal_size_mid 0.200
_exptl_crystal_size_min 0.120
_refine_diff_density_max 0.890
_refine_diff_density_min -0.390
_refine_ls_extinction_method none
_refine_ls_goodness_of_fit_ref 1.080
_refine_ls_hydrogen_treatment constr
_refine_ls_number_parameters 361
_refine_ls_number_reflns 6146
_refine_ls_number_restraints 0
_refine_ls_R_factor_gt 0.0386
_refine_ls_shift/su_max 0.001
_refine_ls_structure_factor_coef Fsqd
_refine_ls_weighting_details 'w = 1/[\s^2^(Fo^2^)+(0.0462P)^2^+1.2836P] where P=(Fo^2^+2Fc^2^)/3'
_refine_ls_weighting_scheme calc
_refine_ls_wR_factor_ref 0.1013
_reflns_number_gt 5353
_reflns_number_total 6146
_reflns_threshold_expression F^2^>2.0\s(F^2^)
_cod_data_source_file jo200299d_si_002.cif
_cod_data_source_block tm101101
_cod_original_cell_volume 2692.25(11)
_cod_database_code 4026293

loop_
_symmetry_equiv_pos_site_id
_symmetry_equiv_pos_as_xyz
1 +X,+Y,+Z
2 -X,1/2+Y,1/2-Z
3 -X,-Y,-Z
4 +X,1/2-Y,1/2+Z

loop_
_atom_site_label
_atom_site_type_symbol
_atom_site_fract_x
_atom_site_fract_y
_atom_site_fract_z
_atom_site_U_iso_or_equiv
_atom_site_adp_type
_atom_site_occupancy
_atom_site_symmetry_multiplicity
_atom_site_calc_flag
_atom_site_refinement_flags
S1 S 0.50402(3) 0.06335(2) 0.81682(3) 0.02746(10) Uani 1.0 4 d .
S2 S 0.07849(3) 0.06122(2) 0.58402(4) 0.03139(11) Uani 1.0 4 d .
N1 N 0.56125(8) 0.12496(7) 0.62504(11) 0.0207(3) Uani 1.0 4 d .
N2 N 0.66514(8) 0.13308(8) 0.80717(11) 0.0248(3) Uani 1.0 4 d .
N3 N 0.56373(11) 0.33188(9) 0.73800(13) 0.0389(4) Uani 1.0 4 d .
N4 N 0.15624(9) 0.15724(8) 0.74910(11) 0.0242(3) Uani 1.0 4 d .
N5 N 0.08412(8) 0.22314(8) 0.56980(12) 0.0263(3) Uani 1.0 4 d .
N6 N 0.33447(10) 0.26545(10) 0.57371(13) 0.0379(4) Uani 1.0 4 d .
C1 C 0.58862(10) 0.11393(9) 0.74729(13) 0.0224(3) Uani 1.0 4 d .
C2 C 0.47762(9) 0.09126(8) 0.58235(13) 0.0213(3) Uani 1.0 4 d .
C3 C 0.43833(10) 0.08895(9) 0.46168(14) 0.0240(3) Uani 1.0 4 d .
C4 C 0.35586(10) 0.04929(9) 0.43737(15) 0.0272(4) Uani 1.0 4 d .
C5 C 0.31399(10) 0.01368(9) 0.53050(16) 0.0293(4) Uani 1.0 4 d .
C6 C 0.35420(10) 0.01571(9) 0.65105(15) 0.0277(4) Uani 1.0 4 d .
C7 C 0.43639(10) 0.05504(9) 0.67592(14) 0.0242(3) Uani 1.0 4 d .
C8 C 0.73067(10) 0.16073(9) 0.73401(13) 0.0232(3) Uani 1.0 4 d .
C9 C 0.81974(10) 0.16822(9) 0.78786(14) 0.0271(4) Uani 1.0 4 d .
C10 C 0.88730(10) 0.18951(10) 0.71757(15) 0.0292(4) Uani 1.0 4 d .
C11 C 0.86778(10) 0.20216(9) 0.59267(15) 0.0288(4) Uani 1.0 4 d .
C12 C 0.77927(10) 0.19582(9) 0.53896(14) 0.0247(3) Uani 1.0 4 d .
C13 C 0.71035(10) 0.17655(8) 0.60873(13) 0.0215(3) Uani 1.0 4 d .
C14 C 0.61421(9) 0.17409(8) 0.54878(13) 0.0207(3) Uani 1.0 4 d .
C15 C 0.57219(10) 0.25997(9) 0.52871(13) 0.0226(3) Uani 1.0 4 d .
C16 C 0.56763(10) 0.30188(9) 0.64541(14) 0.0257(3) Uani 1.0 4 d .
C17 C 0.10890(10) 0.16004(9) 0.63347(14) 0.0234(3) Uani 1.0 4 d .
C18 C 0.17311(11) 0.07902(9) 0.79663(14) 0.0267(4) Uani 1.0 4 d .
C19 C 0.22241(12) 0.05848(10) 0.90735(15) 0.0319(4) Uani 1.0 4 d .
C20 C 0.23283(13) -0.02392(11) 0.93545(18) 0.0399(5) Uani 1.0 4 d .
C21 C 0.19481(13) -0.08317(11) 0.8566(2) 0.0442(5) Uani 1.0 4 d .
C22 C 0.14503(12) -0.06298(10) 0.74721(19) 0.0391(5) Uani 1.0 4 d .
C23 C 0.13455(11) 0.01862(10) 0.71738(15) 0.0301(4) Uani 1.0 4 d .
C24 C 0.09819(10) 0.29780(9) 0.63218(14) 0.0242(3) Uani 1.0 4 d .
C25 C 0.05835(11) 0.36814(10) 0.57743(15) 0.0300(4) Uani 1.0 4 d .
C26 C 0.06611(11) 0.44199(10) 0.63866(16) 0.0320(4) Uani 1.0 4 d .
C27 C 0.11229(11) 0.44693(10) 0.75493(16) 0.0307(4) Uani 1.0 4 d .
C28 C 0.15168(10) 0.37757(9) 0.80928(14) 0.0263(3) Uani 1.0 4 d .
C29 C 0.14634(10) 0.30380(9) 0.74860(13) 0.0228(3) Uani 1.0 4 d .
C30 C 0.19657(10) 0.23071(9) 0.80586(13) 0.0227(3) Uani 1.0 4 d .
C31 C 0.29886(10) 0.23490(9) 0.79490(13) 0.0234(3) Uani 1.0 4 d .
C32 C 0.31847(10) 0.25122(10) 0.67010(13) 0.0252(3) Uani 1.0 4 d .
H1 H 0.4667 0.1135 0.3982 0.0288 Uiso 1.0 4 calc R
H2 H 0.3276 0.0465 0.3556 0.0327 Uiso 1.0 4 calc R
H3 H 0.2573 -0.0123 0.5115 0.0351 Uiso 1.0 4 calc R
H4 H 0.3261 -0.0091 0.7145 0.0333 Uiso 1.0 4 calc R
H5 H 0.8341 0.1587 0.8729 0.0325 Uiso 1.0 4 calc R
H6 H 0.9475 0.1955 0.7553 0.0350 Uiso 1.0 4 calc R
H7 H 0.9145 0.2150 0.5445 0.0345 Uiso 1.0 4 calc R
H8 H 0.7655 0.2047 0.4536 0.0296 Uiso 1.0 4 calc R
H9 H 0.6132 0.1469 0.4675 0.0248 Uiso 1.0 4 calc R
H10 H 0.6089 0.2925 0.4775 0.0271 Uiso 1.0 4 calc R
H11 H 0.5108 0.2551 0.4846 0.0271 Uiso 1.0 4 calc R
H12 H 0.2481 0.0991 0.9620 0.0383 Uiso 1.0 4 calc R
H13 H 0.2667 -0.0396 1.0102 0.0479 Uiso 1.0 4 calc R
H14 H 0.2031 -0.1388 0.8781 0.0530 Uiso 1.0 4 calc R
H15 H 0.1186 -0.1039 0.6937 0.0469 Uiso 1.0 4 calc R
H16 H 0.0259 0.3652 0.4980 0.0360 Uiso 1.0 4 calc R
H17 H 0.0396 0.4894 0.6006 0.0384 Uiso 1.0 4 calc R
H18 H 0.1170 0.4974 0.7971 0.0368 Uiso 1.0 4 calc R
H19 H 0.1828 0.3808 0.8894 0.0316 Uiso 1.0 4 calc R
H20 H 0.1885 0.2295 0.8946 0.0272 Uiso 1.0 4 calc R
H21 H 0.3263 0.2782 0.8496 0.0280 Uiso 1.0 4 calc R
H22 H 0.3271 0.1827 0.8228 0.0280 Uiso 1.0 4 calc R

loop_
_atom_site_aniso_label
_atom_site_aniso_U_11
_atom_site_aniso_U_22
_atom_site_aniso_U_33
_atom_site_aniso_U_12
_atom_site_aniso_U_13
_atom_site_aniso_U_23
S1 0.0290(2) 0.0295(2) 0.02521(19) -0.00079(15) 0.00861(15) 0.00453(15)
S2 0.0274(2) 0.0279(2) 0.0392(3) -0.00648(15) 0.00527(16) -0.00854(16)
N1 0.0211(6) 0.0201(6) 0.0212(6) -0.0008(5) 0.0036(5) 0.0002(5)
N2 0.0247(7) 0.0265(7) 0.0236(6) 0.0016(5) 0.0043(5) -0.0011(5)
N3 0.0509(10) 0.0336(8) 0.0320(8) 0.0089(7) 0.0037(7) -0.0059(7)
N4 0.0269(7) 0.0220(6) 0.0239(6) -0.0010(5) 0.0039(5) 0.0001(5)
N5 0.0210(6) 0.0302(7) 0.0276(7) -0.0022(5) 0.0025(5) -0.0032(6)
N6 0.0315(8) 0.0565(10) 0.0258(7) 0.0041(7) 0.0042(6) 0.0021(7)
C1 0.0264(8) 0.0205(7) 0.0215(7) 0.0028(6) 0.0075(6) 0.0007(6)
C2 0.0201(7) 0.0164(7) 0.0281(8) 0.0020(5) 0.0056(6) -0.0026(6)
C3 0.0231(7) 0.0214(7) 0.0280(8) 0.0026(6) 0.0050(6) -0.0026(6)
C4 0.0237(8) 0.0241(8) 0.0336(9) 0.0028(6) 0.0020(6) -0.0063(7)
C5 0.0210(7) 0.0221(8) 0.0454(10) -0.0004(6) 0.0069(7) -0.0062(7)
C6 0.0258(8) 0.0191(7) 0.0404(9) 0.0015(6) 0.0128(7) -0.0000(7)
C7 0.0247(8) 0.0197(7) 0.0292(8) 0.0027(6) 0.0076(6) -0.0005(6)
C8 0.0247(7) 0.0201(7) 0.0254(8) 0.0018(6) 0.0049(6) -0.0022(6)
C9 0.0273(8) 0.0257(8) 0.0273(8) 0.0047(6) -0.0009(6) -0.0026(6)
C10 0.0216(8) 0.0269(8) 0.0384(9) 0.0011(6) 0.0008(7) -0.0024(7)
C11 0.0238(8) 0.0260(8) 0.0377(9) -0.0008(6) 0.0083(7) -0.0006(7)
C12 0.0255(8) 0.0217(7) 0.0273(8) -0.0006(6) 0.0056(6) -0.0001(6)
C13 0.0225(7) 0.0167(7) 0.0256(7) 0.0004(6) 0.0042(6) -0.0035(6)
C14 0.0227(7) 0.0203(7) 0.0198(7) -0.0003(6) 0.0059(6) -0.0005(6)
C15 0.0251(7) 0.0221(7) 0.0207(7) 0.0007(6) 0.0031(6) 0.0022(6)
C16 0.0282(8) 0.0200(7) 0.0286(8) 0.0028(6) 0.0019(6) 0.0027(6)
C17 0.0191(7) 0.0254(8) 0.0265(8) -0.0036(6) 0.0056(6) -0.0047(6)
C18 0.0286(8) 0.0220(7) 0.0319(8) 0.0017(6) 0.0138(7) 0.0030(6)
C19 0.0385(9) 0.0298(9) 0.0294(8) 0.0049(7) 0.0124(7) 0.0064(7)
C20 0.0451(11) 0.0351(10) 0.0425(10) 0.0094(8) 0.0178(8) 0.0165(8)
C21 0.0450(11) 0.0246(9) 0.0680(14) 0.0045(8) 0.0275(10) 0.0125(9)
C22 0.0355(10) 0.0254(9) 0.0604(12) -0.0048(7) 0.0218(9) -0.0034(8)
C23 0.0256(8) 0.0288(8) 0.0383(9) -0.0023(6) 0.0138(7) -0.0006(7)
C24 0.0195(7) 0.0261(8) 0.0277(8) -0.0015(6) 0.0055(6) 0.0003(6)
C25 0.0246(8) 0.0372(9) 0.0276(8) 0.0011(7) 0.0008(6) 0.0046(7)
C26 0.0314(9) 0.0271(8) 0.0377(9) 0.0070(7) 0.0053(7) 0.0086(7)
C27 0.0324(9) 0.0233(8) 0.0370(9) 0.0018(7) 0.0068(7) -0.0009(7)
C28 0.0264(8) 0.0259(8) 0.0269(8) 0.0010(6) 0.0041(6) -0.0006(6)
C29 0.0214(7) 0.0235(7) 0.0244(7) -0.0000(6) 0.0061(6) 0.0016(6)
C30 0.0248(7) 0.0235(7) 0.0198(7) -0.0000(6) 0.0028(6) -0.0016(6)
C31 0.0236(7) 0.0267(8) 0.0192(7) 0.0022(6) 0.0001(6) 0.0005(6)
C32 0.0200(7) 0.0317(8) 0.0233(8) 0.0028(6) 0.0000(6) -0.0013(6)

loop_
_atom_type_symbol
_atom_type_description
_atom_type_scat_dispersion_real
_atom_type_scat_dispersion_imag
_atom_type_scat_source
C C 0.003 0.002
;
International Tables for Crystallography
(1992, Vol. C, Tables 4.2.6.8 and 6.1.1.4)
;
H H 0.000 0.000
;
International Tables for Crystallography
(1992, Vol. C, Table 6.1.1.4)
;
N N 0.006 0.003
;
International Tables for Crystallography
(1992, Vol. C, Tables 4.2.6.8 and 6.1.1.4)
;
S S 0.125 0.123
;
International Tables for Crystallography
(1992, Vol. C, Tables 4.2.6.8 and 6.1.1.4)
;

loop_
_geom_angle_atom_site_label_1
_geom_angle_atom_site_label_2
_geom_angle_atom_site_label_3
_geom_angle
_geom_angle_publ_flag
C1 S1 C7 91.13(7) yes
C17 S2 C23 91.70(8) yes
C1 N1 C2 115.37(13) yes
C1 N1 C14 121.19(12) yes
C2 N1 C14 123.28(12) yes
C1 N2 C8 114.74(13) yes
C17 N4 C18 115.14(13) yes
C17 N4 C30 120.53(13) yes
C18 N4 C30 123.65(12) yes
C17 N5 C24 114.91(13) yes
S1 C1 N1 110.09(11) yes
S1 C1 N2 122.07(12) yes
N1 C1 N2 127.78(14) yes
N1 C2 C3 126.37(14) yes
N1 C2 C7 112.11(12) yes
C3 C2 C7 121.47(13) yes
C2 C3 C4 117.46(15) yes
C3 C4 C5 121.34(15) yes
C4 C5 C6 120.81(14) yes
C5 C6 C7 118.15(15) yes
S1 C7 C2 111.22(11) yes
S1 C7 C6 127.95(13) yes
C2 C7 C6 120.76(14) yes
N2 C8 C9 118.37(13) yes
N2 C8 C13 122.47(13) yes
C9 C8 C13 119.07(15) yes
C8 C9 C10 120.30(14) yes
C9 C10 C11 120.65(14) yes
C10 C11 C12 119.28(15) yes
C11 C12 C13 120.77(14) yes
C8 C13 C12 119.85(14) yes
C8 C13 C14 120.64(14) yes
C12 C13 C14 119.50(13) yes
N1 C14 C13 108.36(11) yes
N1 C14 C15 110.32(12) yes
C13 C14 C15 112.72(11) yes
C14 C15 C16 111.28(12) yes
N3 C16 C15 177.60(17) yes
S2 C17 N4 109.89(11) yes
S2 C17 N5 122.13(12) yes
N4 C17 N5 127.87(14) yes
N4 C18 C19 127.20(14) yes
N4 C18 C23 112.08(13) yes
C19 C18 C23 120.71(15) yes
C18 C19 C20 117.68(15) yes
C19 C20 C21 121.26(17) yes
C20 C21 C22 121.21(17) yes
C21 C22 C23 118.31(16) yes
S2 C23 C18 111.11(12) yes
S2 C23 C22 128.05(14) yes
C18 C23 C22 120.82(15) yes
N5 C24 C25 118.48(13) yes
N5 C24 C29 122.63(14) yes
C25 C24 C29 118.81(14) yes
C24 C25 C26 120.38(15) yes
C25 C26 C27 120.35(15) yes
C26 C27 C28 119.41(15) yes
C27 C28 C29 121.05(14) yes
C24 C29 C28 119.96(14) yes
C24 C29 C30 120.12(13) yes
C28 C29 C30 119.84(13) yes
N4 C30 C29 108.67(12) yes
N4 C30 C31 111.40(13) yes
C29 C30 C31 112.15(13) yes
C30 C31 C32 113.00(12) yes
N6 C32 C31 178.58(18) yes
C2 C3 H1 121.268 no
C4 C3 H1 121.277 no
C3 C4 H2 119.333 no
C5 C4 H2 119.324 no
C4 C5 H3 119.596 no
C6 C5 H3 119.589 no
C5 C6 H4 120.925 no
C7 C6 H4 120.924 no
C8 C9 H5 119.842 no
C10 C9 H5 119.853 no
C9 C10 H6 119.674 no
C11 C10 H6 119.678 no
C10 C11 H7 120.355 no
C12 C11 H7 120.361 no
C11 C12 H8 119.614 no
C13 C12 H8 119.616 no
N1 C14 H9 108.444 no
C13 C14 H9 108.446 no
C15 C14 H9 108.445 no
C14 C15 H10 109.362 no
C14 C15 H11 109.374 no
C16 C15 H10 109.378 no
C16 C15 H11 109.380 no
H10 C15 H11 108.002 no
C18 C19 H12 121.154 no
C20 C19 H12 121.162 no
C19 C20 H13 119.363 no
C21 C20 H13 119.376 no
C20 C21 H14 119.393 no
C22 C21 H14 119.397 no
C21 C22 H15 120.840 no
C23 C22 H15 120.854 no
C24 C25 H16 119.818 no
C26 C25 H16 119.804 no
C25 C26 H17 119.821 no
C27 C26 H17 119.827 no
C26 C27 H18 120.291 no
C28 C27 H18 120.299 no
C27 C28 H19 119.466 no
C29 C28 H19 119.482 no
N4 C30 H20 108.167 no
C29 C30 H20 108.165 no
C31 C30 H20 108.165 no
C30 C31 H21 108.987 no
C30 C31 H22 108.979 no
C32 C31 H21 108.990 no
C32 C31 H22 108.985 no
H21 C31 H22 107.774 no

loop_
_geom_bond_atom_site_label_1
_geom_bond_atom_site_label_2
_geom_bond_distance
_geom_bond_publ_flag
S1 C1 1.7634(16) yes
S1 C7 1.7551(15) yes
S2 C17 1.7576(16) yes
S2 C23 1.7499(17) yes
N1 C1 1.3731(19) yes
N1 C2 1.3972(18) yes
N1 C14 1.4646(19) yes
N2 C1 1.2900(19) yes
N2 C8 1.416(2) yes
N3 C16 1.141(3) yes
N4 C17 1.3832(19) yes
N4 C18 1.401(2) yes
N4 C30 1.458(2) yes
N5 C17 1.283(2) yes
N5 C24 1.411(2) yes
N6 C32 1.141(2) yes
C2 C3 1.389(2) yes
C2 C7 1.396(3) yes
C3 C4 1.393(2) yes
C4 C5 1.393(3) yes
C5 C6 1.392(3) yes
C6 C7 1.387(2) yes
C8 C9 1.397(2) yes
C8 C13 1.403(2) yes
C9 C10 1.389(3) yes
C10 C11 1.389(3) yes
C11 C12 1.388(2) yes
C12 C13 1.393(3) yes
C13 C14 1.509(2) yes
C14 C15 1.552(2) yes
C15 C16 1.468(3) yes
C18 C19 1.390(3) yes
C18 C23 1.401(3) yes
C19 C20 1.395(3) yes
C20 C21 1.383(3) yes
C21 C22 1.380(3) yes
C22 C23 1.387(3) yes
C24 C25 1.405(3) yes
C24 C29 1.398(2) yes
C25 C26 1.388(3) yes
C26 C27 1.384(3) yes
C27 C28 1.387(3) yes
C28 C29 1.384(2) yes
C29 C30 1.515(2) yes
C30 C31 1.550(3) yes
C31 C32 1.465(2) yes
C3 H1 0.950 no
C4 H2 0.950 no
C5 H3 0.950 no
C6 H4 0.950 no
C9 H5 0.950 no
C10 H6 0.950 no
C11 H7 0.950 no
C12 H8 0.950 no
C14 H9 1.000 no
C15 H10 0.990 no
C15 H11 0.990 no
C19 H12 0.950 no
C20 H13 0.950 no
C21 H14 0.950 no
C22 H15 0.950 no
C25 H16 0.950 no
C26 H17 0.950 no
C27 H18 0.950 no
C28 H19 0.950 no
C30 H20 1.000 no
C31 H21 0.990 no
C31 H22 0.990 no

loop_
_geom_contact_atom_site_label_1
_geom_contact_atom_site_label_2
_geom_contact_distance
_geom_contact_publ_flag
_geom_contact_site_symmetry_2
N1 C8 2.7352(19) no .
N1 C16 2.9205(19) no .
N2 C2 3.5810(18) no .
N2 C14 2.9381(19) no .
N2 C16 3.522(2) no .
N3 C14 3.469(2) no .
N4 C24 2.738(2) no .
N4 C32 3.087(2) no .
N5 C18 3.585(2) no .
N5 C30 2.9281(19) no .
N5 C32 3.5762(19) no .
N6 C30 3.518(3) no .
C1 C9 3.545(2) no .
C1 C13 2.714(3) no .
C1 C15 3.391(2) no .
C1 C16 3.293(2) no .
C2 C5 2.758(2) no .
C2 C15 3.202(2) no .
C3 C6 2.831(3) no .
C3 C14 3.033(2) no .
C3 C15 3.481(2) no .
C4 C7 2.761(3) no .
C8 C11 2.802(3) no .
C8 C15 3.482(2) no .
C8 C16 3.424(2) no .
C9 C12 2.776(3) no .
C10 C13 2.780(2) no .
C12 C15 3.260(3) no .
C13 C16 3.029(2) no .
C17 C25 3.545(3) no .
C17 C29 2.711(2) no .
C17 C31 3.398(2) no .
C17 C32 3.454(3) no .
C18 C21 2.759(3) no .
C18 C31 3.181(3) no .
C19 C22 2.822(3) no .
C19 C30 3.054(3) no .
C19 C31 3.407(3) no .
C20 C23 2.755(3) no .
C24 C27 2.798(3) no .
C24 C31 3.465(2) no .
C24 C32 3.358(2) no .
C25 C28 2.767(3) no .
C26 C29 2.781(3) no .
C28 C31 3.234(3) no .
C29 C32 2.941(3) no .
S2 S2 3.4590(6) no 3_556
S2 C28 3.4885(17) no 4_554
N1 C4 3.230(2) no 3_656
N1 C5 3.519(2) no 3_656
N2 C15 3.435(2) no 4_555
N2 C20 3.546(3) no 3_657
N3 C3 3.520(3) no 4_555
N3 C6 3.434(2) no 2_656
N3 C14 3.421(2) no 4_555
N3 C15 3.532(2) no 4_555
N5 C10 3.571(2) no 1_455
N5 C11 3.292(2) no 1_455
N5 C28 3.564(2) no 4_554
N6 C2 3.571(2) no .
N6 C3 3.581(3) no .
N6 C16 3.532(2) no .
N6 C30 3.395(2) no 4_554
N6 C31 3.056(2) no 4_554
C1 C4 3.528(3) no 3_656
C2 N6 3.571(2) no .
C2 C3 3.279(2) no 3_656
C2 C4 3.424(2) no 3_656
C3 N3 3.520(3) no 4_554
C3 N6 3.581(3) no .
C3 C2 3.279(2) no 3_656
C3 C3 3.509(2) no 3_656
C3 C7 3.478(3) no 3_656
C4 N1 3.230(2) no 3_656
C4 C1 3.528(3) no 3_656
C4 C2 3.424(2) no 3_656
C4 C28 3.426(2) no 4_554
C5 N1 3.519(2) no 3_656
C5 C13 3.486(2) no 3_656
C5 C14 3.418(2) no 3_656
C5 C23 3.572(3) no .
C6 N3 3.434(2) no 2_646
C6 C18 3.467(3) no .
C6 C23 3.448(3) no .
C7 C3 3.478(3) no 3_656
C10 N5 3.571(2) no 1_655
C10 C17 3.577(3) no 1_655
C11 N5 3.292(2) no 1_655
C13 C5 3.486(2) no 3_656
C14 N3 3.421(2) no 4_554
C14 C5 3.418(2) no 3_656
C15 N2 3.435(2) no 4_554
C15 N3 3.532(2) no 4_554
C16 N6 3.532(2) no .
C17 C10 3.577(3) no 1_455
C18 C6 3.467(3) no .
C19 C25 3.475(3) no 4_555
C20 N2 3.546(3) no 3_657
C22 C26 3.535(3) no 2_546
C23 C5 3.572(3) no .
C23 C6 3.448(3) no .
C25 C19 3.475(3) no 4_554
C26 C22 3.535(3) no 2_556
C28 S2 3.4885(17) no 4_555
C28 N5 3.564(2) no 4_555
C28 C4 3.426(2) no 4_555
C30 N6 3.395(2) no 4_555
C31 N6 3.056(2) no 4_555
S1 H4 3.0093 no .
S2 H15 3.0060 no .
N1 H1 2.7293 no .
N1 H10 3.3210 no .
N1 H11 2.6964 no .
N2 H5 2.5789 no .
N3 H10 3.0952 no .
N3 H11 3.0825 no .
N4 H12 2.7460 no .
N4 H21 3.3135 no .
N4 H22 2.6200 no .
N5 H16 2.5847 no .
N6 H21 3.0651 no .
N6 H22 3.0786 no .
C1 H9 3.1959 no .
C2 H2 3.2388 no .
C2 H4 3.2809 no .
C2 H9 2.6761 no .
C2 H11 2.9660 no .
C3 H3 3.2792 no .
C3 H9 2.7767 no .
C3 H11 2.9397 no .
C4 H4 3.2829 no .
C5 H1 3.2898 no .
C6 H2 3.2727 no .
C7 H1 3.2911 no .
C7 H3 3.2445 no .
C8 H6 3.2715 no .
C8 H8 3.2756 no .
C8 H9 3.2469 no .
C9 H7 3.2706 no .
C10 H8 3.2534 no .
C11 H5 3.2677 no .
C12 H6 3.2533 no .
C12 H9 2.6391 no .
C12 H10 3.0111 no .
C13 H5 3.2731 no .
C13 H7 3.2754 no .
C13 H10 2.7408 no .
C13 H11 3.3871 no .
C14 H1 2.7832 no .
C14 H8 2.6520 no .
C15 H1 3.1353 no .
C15 H8 3.2296 no .
C16 H9 3.3361 no .
C17 H20 3.1931 no .
C18 H13 3.2444 no .
C18 H15 3.2855 no .
C18 H20 2.7006 no .
C18 H22 2.8518 no .
C19 H14 3.2715 no .
C19 H20 2.8602 no .
C19 H22 2.8000 no .
C20 H15 3.2662 no .
C21 H12 3.2805 no .
C22 H13 3.2568 no .
C23 H12 3.2891 no .
C23 H14 3.2355 no .
C24 H17 3.2796 no .
C24 H19 3.2641 no .
C24 H20 3.2444 no .
C25 H18 3.2636 no .
C26 H19 3.2487 no .
C27 H16 3.2600 no .
C28 H17 3.2515 no .
C28 H20 2.6457 no .
C28 H21 3.0671 no .
C29 H16 3.2723 no .
C29 H18 3.2681 no .
C29 H21 2.8177 no .
C29 H22 3.3788 no .
C30 H12 2.8155 no .
C30 H19 2.6521 no .
C31 H12 3.0479 no .
C31 H19 3.2072 no .
C32 H20 3.3418 no .
H1 H2 2.3512 no .
H1 H9 2.2999 no .
H1 H11 2.5728 no .
H2 H3 2.3278 no .
H3 H4 2.3497 no .
H5 H6 2.3320 no .
H6 H7 2.3393 no .
H7 H8 2.3374 no .
H8 H9 2.4885 no .
H8 H10 2.7897 no .
H9 H10 2.3993 no .
H9 H11 2.3695 no .
H12 H13 2.3528 no .
H12 H20 2.4065 no .
H12 H21 3.4532 no .
H12 H22 2.4632 no .
H13 H14 2.3149 no .
H14 H15 2.3337 no .
H16 H17 2.3329 no .
H17 H18 2.3358 no .
H18 H19 2.3339 no .
H19 H20 2.4908 no .
H19 H21 2.8043 no .
H20 H21 2.3175 no .
H20 H22 2.4292 no .
S1 H10 3.2499 no 4_555
S1 H11 3.5094 no 4_555
S1 H22 3.3011 no .
S2 H3 3.1236 no .
S2 H7 3.5140 no 1_455
S2 H18 3.5021 no 2_546
S2 H18 3.4193 no 4_554
S2 H19 2.9561 no 4_554
N1 H2 3.2681 no 3_656
N2 H2 3.4651 no 3_656
N2 H8 3.3771 no 4_555
N2 H10 2.4710 no 4_555
N2 H13 2.6402 no 3_657
N3 H1 2.5768 no 4_555
N3 H4 3.1024 no 2_656
N3 H9 2.5733 no 4_555
N3 H10 3.3457 no 4_555
N3 H11 3.2517 no 4_555
N4 H6 3.1926 no 1_455
N4 H16 3.5682 no 4_555
N5 H6 3.0910 no 1_455
N5 H7 2.5212 no 1_455
N5 H19 3.1226 no 4_554
N5 H20 2.7362 no 4_554
N6 H11 2.9247 no .
N6 H12 2.7879 no 4_554
N6 H20 2.7645 no 4_554
N6 H21 2.5617 no 4_554
N6 H22 2.8841 no 4_554
C1 H2 3.1875 no 3_656
C1 H10 2.9529 no 4_555
C1 H13 3.4566 no 3_657
C2 H1 3.4711 no 3_656
C3 H21 2.9362 no 4_554
C4 H9 3.4096 no 3_656
C4 H19 2.8231 no 4_554
C4 H21 3.0149 no 4_554
C5 H9 2.8573 no 3_656
C5 H19 2.9249 no 4_554
C6 H1 3.5116 no 3_656
C6 H9 3.0427 no 3_656
C6 H22 3.3881 no .
C7 H1 3.2771 no 3_656
C7 H22 3.2141 no .
C8 H8 3.2762 no 4_555
C8 H10 3.5028 no 4_555
C8 H13 3.4495 no 3_657
C8 H18 3.5661 no 2_646
C9 H7 3.5710 no 4_555
C9 H8 2.9527 no 4_555
C9 H13 3.4333 no 3_657
C9 H18 3.1444 no 2_646
C10 H14 3.2530 no 2_656
C10 H15 3.5407 no 2_656
C10 H18 3.1661 no 2_646
C11 H5 3.3275 no 4_554
C11 H14 2.8559 no 2_656
C11 H15 3.5737 no 3_656
C11 H18 3.5801 no 2_646
C12 H3 3.1070 no 3_656
C12 H5 3.1794 no 4_554
C12 H14 2.8728 no 2_656
C12 H15 3.4818 no 3_656
C13 H3 3.0733 no 3_656
C13 H14 3.2988 no 2_656
C14 H3 3.3939 no 3_656
C17 H6 2.9560 no 1_455
C17 H7 3.0898 no 1_455
C17 H19 3.1007 no 4_554
C17 H20 3.5207 no 4_554
C18 H4 2.9405 no .
C18 H16 3.4316 no 4_555
C19 H4 2.9903 no .
C19 H16 3.4504 no 4_555
C20 H4 2.9565 no .
C20 H5 3.2991 no 3_657
C21 H4 2.9189 no .
C21 H5 3.3054 no 3_657
C22 H3 3.3613 no .
C22 H4 2.9110 no .
C22 H8 3.5823 no 3_656
C22 H17 3.5034 no 2_546
C23 H3 3.1250 no .
C23 H4 2.9037 no .
C23 H17 3.5036 no 2_546
C24 H6 3.2373 no 1_455
C24 H7 3.1144 no 1_455
C24 H12 3.5238 no 4_554
C24 H20 3.1180 no 4_554
C25 H7 3.3045 no 1_455
C25 H12 3.2883 no 4_554
C25 H17 3.2873 no 3_566
C25 H20 3.3705 no 4_554
C26 H12 3.5932 no 4_554
C26 H15 3.5809 no 2_556
C26 H17 3.1201 no 3_566
C27 H2 3.2789 no 4_555
C27 H3 3.5216 no 4_555
C28 H2 2.9013 no 4_555
C28 H3 3.3976 no 4_555
C29 H6 3.4748 no 1_455
C31 H11 3.5864 no 4_555
C32 H12 3.4440 no 4_554
C32 H20 3.4199 no 4_554
C32 H21 3.5816 no 4_554
H1 N3 2.5768 no 4_554
H1 C2 3.4711 no 3_656
H1 C6 3.5116 no 3_656
H1 C7 3.2771 no 3_656
H1 H21 2.7571 no 4_554
H2 N1 3.2681 no 3_656
H2 N2 3.4651 no 3_656
H2 C1 3.1875 no 3_656
H2 C27 3.2789 no 4_554
H2 C28 2.9013 no 4_554
H2 H18 3.2195 no 4_554
H2 H19 2.5387 no 4_554
H2 H21 2.8862 no 4_554
H3 S2 3.1236 no .
H3 C12 3.1070 no 3_656
H3 C13 3.0733 no 3_656
H3 C14 3.3939 no 3_656
H3 C22 3.3613 no .
H3 C23 3.1250 no .
H3 C27 3.5216 no 4_554
H3 C28 3.3976 no 4_554
H3 H8 3.2124 no 3_656
H3 H9 2.9325 no 3_656
H3 H15 3.4050 no .
H3 H18 2.9782 no 4_554
H3 H19 2.7167 no 4_554
H4 N3 3.1024 no 2_646
H4 C18 2.9405 no .
H4 C19 2.9903 no .
H4 C20 2.9565 no .
H4 C21 2.9189 no .
H4 C22 2.9110 no .
H4 C23 2.9037 no .
H4 H9 3.2279 no 3_656
H4 H12 3.5678 no .
H4 H13 3.5142 no .
H4 H14 3.4603 no .
H4 H15 3.4550 no .
H4 H22 3.3739 no .
H5 C11 3.3275 no 4_555
H5 C12 3.1794 no 4_555
H5 C20 3.2991 no 3_657
H5 C21 3.3054 no 3_657
H5 H7 2.9665 no 4_555
H5 H8 2.6665 no 4_555
H5 H13 2.8695 no 3_657
H5 H14 2.8825 no 3_657
H5 H16 3.0553 no 4_655
H5 H17 3.3585 no 2_646
H5 H18 3.3796 no 2_646
H6 N4 3.1926 no 1_655
H6 N5 3.0910 no 1_655
H6 C17 2.9560 no 1_655
H6 C24 3.2373 no 1_655
H6 C29 3.4748 no 1_655
H6 H7 3.5984 no 4_555
H6 H15 3.5095 no 2_656
H6 H16 2.9641 no 4_655
H6 H18 3.4287 no 2_646
H7 S2 3.5140 no 1_655
H7 N5 2.5212 no 1_655
H7 C9 3.5710 no 4_554
H7 C17 3.0898 no 1_655
H7 C24 3.1144 no 1_655
H7 C25 3.3045 no 1_655
H7 H5 2.9665 no 4_554
H7 H6 3.5984 no 4_554
H7 H14 3.1561 no 2_656
H7 H15 3.1895 no 3_656
H7 H16 3.0566 no 1_655
H8 N2 3.3771 no 4_554
H8 C8 3.2762 no 4_554
H8 C9 2.9527 no 4_554
H8 C22 3.5823 no 3_656
H8 H3 3.2124 no 3_656
H8 H5 2.6665 no 4_554
H8 H14 3.1752 no 2_656
H8 H15 3.0094 no 3_656
H9 N3 2.5733 no 4_554
H9 C4 3.4096 no 3_656
H9 C5 2.8573 no 3_656
H9 C6 3.0427 no 3_656
H9 H3 2.9325 no 3_656
H9 H4 3.2279 no 3_656
H10 S1 3.2499 no 4_554
H10 N2 2.4710 no 4_554
H10 N3 3.3457 no 4_554
H10 C1 2.9529 no 4_554
H10 C8 3.5028 no 4_554
H10 H13 3.3237 no 2_656
H10 H14 3.2626 no 2_656
H11 S1 3.5094 no 4_554
H11 N3 3.2517 no 4_554
H11 N6 2.9247 no .
H11 C31 3.5864 no 4_554
H11 H21 3.0245 no 4_554
H11 H22 3.2571 no 4_554
H12 N6 2.7879 no 4_555
H12 C24 3.5238 no 4_555
H12 C25 3.2883 no 4_555
H12 C26 3.5932 no 4_555
H12 C32 3.4440 no 4_555
H12 H4 3.5678 no .
H12 H16 3.4424 no 4_555
H13 N2 2.6402 no 3_657
H13 C1 3.4566 no 3_657
H13 C8 3.4495 no 3_657
H13 C9 3.4333 no 3_657
H13 H4 3.5142 no .
H13 H5 2.8695 no 3_657
H13 H10 3.3237 no 2_646
H14 C10 3.2530 no 2_646
H14 C11 2.8559 no 2_646
H14 C12 2.8728 no 2_646
H14 C13 3.2988 no 2_646
H14 H4 3.4603 no .
H14 H5 2.8825 no 3_657
H14 H7 3.1561 no 2_646
H14 H8 3.1752 no 2_646
H14 H10 3.2626 no 2_646
H15 C10 3.5407 no 2_646
H15 C11 3.5737 no 3_656
H15 C12 3.4818 no 3_656
H15 C26 3.5809 no 2_546
H15 H3 3.4050 no .
H15 H4 3.4550 no .
H15 H6 3.5095 no 2_646
H15 H7 3.1895 no 3_656
H15 H8 3.0094 no 3_656
H16 N4 3.5682 no 4_554
H16 C18 3.4316 no 4_554
H16 C19 3.4504 no 4_554
H16 H5 3.0553 no 4_454
H16 H6 2.9641 no 4_454
H16 H7 3.0566 no 1_455
H16 H12 3.4424 no 4_554
H16 H17 2.7595 no 3_566
H16 H20 3.2085 no 4_554
H17 C22 3.5034 no 2_556
H17 C23 3.5036 no 2_556
H17 C25 3.2873 no 3_566
H17 C26 3.1201 no 3_566
H17 H5 3.3585 no 2_656
H17 H16 2.7595 no 3_566
H17 H17 2.4111 no 3_566
H18 S2 3.5021 no 2_556
H18 S2 3.4193 no 4_555
H18 C8 3.5661 no 2_656
H18 C9 3.1444 no 2_656
H18 C10 3.1661 no 2_656
H18 C11 3.5801 no 2_656
H18 H2 3.2195 no 4_555
H18 H3 2.9782 no 4_555
H18 H5 3.3796 no 2_656
H18 H6 3.4287 no 2_656
H19 S2 2.9561 no 4_555
H19 N5 3.1226 no 4_555
H19 C4 2.8231 no 4_555
H19 C5 2.9249 no 4_555
H19 C17 3.1007 no 4_555
H19 H2 2.5387 no 4_555
H19 H3 2.7167 no 4_555
H20 N5 2.7362 no 4_555
H20 N6 2.7645 no 4_555
H20 C17 3.5207 no 4_555
H20 C24 3.1180 no 4_555
H20 C25 3.3705 no 4_555
H20 C32 3.4199 no 4_555
H20 H16 3.2085 no 4_555
H21 N6 2.5617 no 4_555
H21 C3 2.9362 no 4_555
H21 C4 3.0149 no 4_555
H21 C32 3.5816 no 4_555
H21 H1 2.7571 no 4_555
H21 H2 2.8862 no 4_555
H21 H11 3.0245 no 4_555
H22 S1 3.3011 no .
H22 N6 2.8841 no 4_555
H22 C6 3.3881 no .
H22 C7 3.2141 no .
H22 H4 3.3739 no .
H22 H11 3.2571 no 4_555

loop_
_geom_torsion_atom_site_label_1
_geom_torsion_atom_site_label_2
_geom_torsion_atom_site_label_3
_geom_torsion_atom_site_label_4
_geom_torsion
_geom_torsion_publ_flag
C1 S1 C7 C2 -1.15(10) no
C1 S1 C7 C6 175.98(13) no
C7 S1 C1 N1 2.40(10) no
C7 S1 C1 N2 -175.05(12) no
C17 S2 C23 C18 1.14(12) no
C17 S2 C23 C22 -177.20(15) no
C23 S2 C17 N4 -2.44(11) no
C23 S2 C17 N5 -178.87(13) no
C1 N1 C2 C3 -174.97(12) no
C1 N1 C2 C7 2.33(16) no
C2 N1 C1 S1 -3.15(16) no
C2 N1 C1 N2 174.11(13) no
C1 N1 C14 C13 23.15(17) no
C1 N1 C14 C15 -100.70(14) no
C14 N1 C1 S1 172.51(10) no
C14 N1 C1 N2 -10.2(3) no
C2 N1 C14 C13 -161.55(11) no
C2 N1 C14 C15 74.61(15) no
C14 N1 C2 C3 9.5(2) no
C14 N1 C2 C7 -173.22(11) no
C1 N2 C8 C9 -168.23(12) no
C1 N2 C8 C13 8.3(2) no
C8 N2 C1 S1 169.79(11) no
C8 N2 C1 N1 -7.2(3) no
C17 N4 C18 C19 176.77(14) no
C17 N4 C18 C23 -2.43(19) no
C18 N4 C17 S2 3.23(18) no
C18 N4 C17 N5 179.40(14) no
C17 N4 C30 C29 23.77(18) no
C17 N4 C30 C31 -100.27(15) no
C30 N4 C17 S2 174.10(12) no
C30 N4 C17 N5 -9.7(3) no
C18 N4 C30 C29 -166.16(13) no
C18 N4 C30 C31 69.80(18) no
C30 N4 C18 C19 6.2(3) no
C30 N4 C18 C23 -172.98(13) no
C17 N5 C24 C25 -168.47(13) no
C17 N5 C24 C29 8.3(2) no
C24 N5 C17 S2 167.72(12) no
C24 N5 C17 N4 -8.0(3) no
N1 C2 C3 C4 177.29(12) no
N1 C2 C7 S1 -0.37(16) no
N1 C2 C7 C6 -177.74(11) no
C3 C2 C7 S1 177.08(12) no
C3 C2 C7 C6 -0.3(2) no
C7 C2 C3 C4 0.2(2) no
C2 C3 C4 C5 0.4(2) no
C3 C4 C5 C6 -0.9(3) no
C4 C5 C6 C7 0.8(3) no
C5 C6 C7 S1 -177.13(12) no
C5 C6 C7 C2 -0.2(3) no
N2 C8 C9 C10 175.39(12) no
N2 C8 C13 C12 -173.61(12) no
N2 C8 C13 C14 7.3(2) no
C9 C8 C13 C12 2.9(2) no
C9 C8 C13 C14 -176.27(12) no
C13 C8 C9 C10 -1.2(2) no
C8 C9 C10 C11 -1.2(3) no
C9 C10 C11 C12 2.0(3) no
C10 C11 C12 C13 -0.4(3) no
C11 C12 C13 C8 -2.1(2) no
C11 C12 C13 C14 177.05(12) no
C8 C13 C14 N1 -21.56(17) no
C8 C13 C14 C15 100.84(14) no
C12 C13 C14 N1 159.31(12) no
C12 C13 C14 C15 -78.30(16) no
N1 C14 C15 C16 58.69(14) no
C13 C14 C15 C16 -62.60(15) no
N4 C18 C19 C20 -178.34(15) no
N4 C18 C23 S2 0.44(19) no
N4 C18 C23 C22 178.92(13) no
C19 C18 C23 S2 -178.81(14) no
C19 C18 C23 C22 -0.3(3) no
C23 C18 C19 C20 0.8(3) no
C18 C19 C20 C21 -0.6(3) no
C19 C20 C21 C22 -0.1(3) no
C20 C21 C22 C23 0.6(3) no
C21 C22 C23 S2 177.85(16) no
C21 C22 C23 C18 -0.3(3) no
N5 C24 C25 C26 176.28(13) no
N5 C24 C29 C28 -174.74(13) no
N5 C24 C29 C30 8.3(3) no
C25 C24 C29 C28 2.0(3) no
C25 C24 C29 C30 -174.94(13) no
C29 C24 C25 C26 -0.6(3) no
C24 C25 C26 C27 -0.8(3) no
C25 C26 C27 C28 0.7(3) no
C26 C27 C28 C29 0.7(3) no
C27 C28 C29 C24 -2.1(3) no
C27 C28 C29 C30 174.87(14) no
C24 C29 C30 N4 -22.98(19) no
C24 C29 C30 C31 100.62(15) no
C28 C29 C30 N4 160.07(13) no
C28 C29 C30 C31 -76.34(17) no
N4 C30 C31 C32 71.30(15) no
C29 C30 C31 C32 -50.76(16) no
